data_7251438
loop_
_publ_author_name
'Cao, Winnie'
'Glascott, Bianca K.'
'Izgorodina, Ekaterina I.'
'Turner, David R.'

_publ_section_title
;
 Conformational preferences of diimide-based dicarboxylate species and
 their coordination polymers
;
_journal_issue 3
_journal_name_full CrystEngComm
_journal_page_first 736
_journal_page_last 747
_journal_paper_doi 10.1039/D5CE00993F
_journal_volume 28
_journal_year 2026
_chemical_formula_moiety 'C18.325 H16.091 Mn N3.442 O9.442, 1.5[H2O]'
_chemical_formula_sum 'C18.33 H19.09 Mn N3.44 O10.94'
_chemical_formula_weight 517.56
_space_group_crystal_system monoclinic
_space_group_IT_number 15
_space_group_name_Hall '-C 2yc'
_space_group_name_H-M_alt 'C 1 2/c 1'
_atom_sites_solution_hydrogens geom
_atom_sites_solution_primary iterative
_audit_creation_date 2025-07-09
_audit_creation_method
;
Olex2 1.5
(compiled 2025.05.31 svn.r86d253d1 for OlexSys, GUI svn.r7254)
;
_audit_update_record
;
2025-09-08 deposited with the CCDC.	2025-12-15 downloaded from the CCDC.
;
_cell_angle_alpha 90
_cell_angle_beta 99.72(3)
_cell_angle_gamma 90
_cell_formula_units_Z 8
_cell_length_a 31.934(6)
_cell_length_b 4.7500(9)
_cell_length_c 29.072(6)
_cell_measurement_reflns_used 18180
_cell_measurement_temperature 100.15
_cell_measurement_theta_max 31.712
_cell_measurement_theta_min 1.294
_cell_volume 4346.5(15)
_computing_cell_refinement 'XDS (Kabsch, 1999)'
_computing_data_collection 'BluICE (McPhillips, 2002)'
_computing_data_reduction 'XDS (Kabsch, 1999)'
_computing_molecular_graphics 'Olex2 1.5 (Dolomanov et al., 2009)'
_computing_publication_material 'Olex2 1.5 (Dolomanov et al., 2009)'
_computing_structure_refinement 'SHELXL 2019/3 (Sheldrick, 2015)'
_computing_structure_solution 'SHELXT 2014/5 (Sheldrick, 2014)'
_diffrn_ambient_temperature 100.15
_diffrn_measured_fraction_theta_full 0.989
_diffrn_measured_fraction_theta_max 0.829
_diffrn_measurement_device_type 'ADSC Quantum 210r'
_diffrn_measurement_method '\w scans'
_diffrn_radiation_type synchrotron
_diffrn_radiation_wavelength 0.7108
_diffrn_reflns_av_R_equivalents 0.0964
_diffrn_reflns_av_unetI/netI 0.1105
_diffrn_reflns_Laue_measured_fraction_full 0.989
_diffrn_reflns_Laue_measured_fraction_max 0.829
_diffrn_reflns_limit_h_max 46
_diffrn_reflns_limit_h_min -46
_diffrn_reflns_limit_k_max 6
_diffrn_reflns_limit_k_min -6
_diffrn_reflns_limit_l_max 42
_diffrn_reflns_limit_l_min -36
_diffrn_reflns_number 18180
_diffrn_reflns_point_group_measured_fraction_full 0.989
_diffrn_reflns_point_group_measured_fraction_max 0.829
_diffrn_reflns_theta_full 25.244
_diffrn_reflns_theta_max 31.712
_diffrn_reflns_theta_min 1.294
_diffrn_source 'MX1 Australian Synchtrotron'
_exptl_absorpt_coefficient_mu 0.675
_exptl_absorpt_correction_T_max 'Value not supplied by XDS'
_exptl_absorpt_correction_T_min 'Value not supplied by XDS'
_exptl_absorpt_correction_type multi-scan
_exptl_absorpt_process_details 'XDS (Kabsch, 1999)'
_exptl_crystal_colour colourless
_exptl_crystal_density_diffrn 1.582
_exptl_crystal_description needle
_exptl_crystal_size_max 0.1
_exptl_crystal_size_mid 0.1
_exptl_crystal_size_min 0.05
_refine_diff_density_max 1.029
_refine_diff_density_min -0.749
_refine_diff_density_rms 0.125
_refine_ls_extinction_method none
_refine_ls_goodness_of_fit_ref 1.063
_refine_ls_hydrogen_treatment constr
_refine_ls_matrix_type full
_refine_ls_number_parameters 377
_refine_ls_number_reflns 6091
_refine_ls_number_restraints 36
_refine_ls_restrained_S_all 1.062
_refine_ls_R_factor_all 0.1431
_refine_ls_R_factor_gt 0.0980
_refine_ls_shift/su_max 0.000
_refine_ls_shift/su_mean 0.000
_refine_ls_structure_factor_coef Fsqd
_refine_ls_weighting_details 'w=1/[\s^2^(Fo^2^)+(0.1944P)^2^+2.0942P] where P=(Fo^2^+2Fc^2^)/3'
_refine_ls_weighting_scheme calc
_refine_ls_wR_factor_gt 0.2783
_refine_ls_wR_factor_ref 0.3254
_reflns_Friedel_coverage 0.000
_reflns_number_gt 3590
_reflns_number_total 6091
_reflns_threshold_expression 'I > 2\s(I)'
_cod_data_source_file d5ce00993f2.cif
_cod_data_source_block 2Mn
_cod_original_cell_volume 4346.6(15)
_cod_database_code 7251438
_shelx_shelxl_version_number 2019/3
_shelx_space_group_comment
;
The symmetry employed for this shelxl refinement is uniquely defined
by the following loop, which should always be used as a source of
symmetry information in preference to the above space-group names.
They are only intended as comments.
;
_shelx_estimated_absorpt_t_max 0.967
_shelx_estimated_absorpt_t_min 0.936
_olex2_refinement_description
;
1. Fixed Uiso
 At 1.2 times of:
  All C(H) groups, All C(H,H) groups
 At 1.5 times of:
  All C(H,H,H) groups
2. Uiso/Uaniso restraints and constraints
Uanis(C20A) \\sim Ueq, Uanis(N4A) \\sim Ueq, Uanis(N4B) \\sim Ueq: with sigma
of 0.01 and sigma for terminal atoms of 0.2
Uanis(C20B) \\sim Ueq: with sigma of 0.005 and sigma for terminal atoms of 0.02
Uanis(C18A) \\sim Ueq, Uanis(C18B) \\sim Ueq: with sigma of 0.01 and sigma for
terminal atoms of 0.2
3. Others
 Sof(Mn1)=Sof(O9)=Sof(O10B)=Sof(N3)=Sof(N4B)=Sof(C15)=Sof(H15)=Sof(C16)=
 Sof(H16A)=Sof(H16B)=Sof(H16C)=Sof(C17)=Sof(H17A)=Sof(H17B)=Sof(H17C)=Sof(C18B)=
 Sof(H18B)=Sof(C19B)=Sof(H19D)=Sof(H19E)=Sof(H19F)=Sof(C20B)=Sof(H20D)=
 Sof(H20E)=Sof(H20F)=1-FVAR(1)
 Sof(Mn2)=Sof(O10A)=Sof(N4A)=Sof(C18A)=Sof(H18A)=Sof(C19A)=Sof(H19A)=Sof(H19B)=
 Sof(H19C)=Sof(C20A)=Sof(H20A)=Sof(H20B)=Sof(H20C)=FVAR(1)
4.a Secondary CH2 refined with riding coordinates:
 C2(H2A,H2B), C13(H13A,H13B)
4.b Aromatic/amide H refined with riding coordinates:
 C7(H7), C8(H8), C15(H15), C18A(H18A), C18B(H18B)
4.c Idealised Me refined as rotating group:
 C16(H16A,H16B,H16C), C17(H17A,H17B,H17C), C19A(H19A,H19B,H19C), C19B(H19D,
 H19E,H19F), C20A(H20A,H20B,H20C), C20B(H20D,H20E,H20F)
;
_smtbx_masks_void_probe_radius 1.2
_smtbx_masks_void_truncation_radius 1.2
_olex2_submission_special_instructions 'No special instructions were received'

loop_
_space_group_symop_operation_xyz
'x, y, z'
'-x, y, -z+1/2'
'x+1/2, y+1/2, z'
'-x+1/2, y+1/2, -z+1/2'
'-x, -y, -z'
'x, -y, z-1/2'
'-x+1/2, -y+1/2, -z'
'x+1/2, -y+1/2, z-1/2'

loop_
_atom_site_label
_atom_site_type_symbol
_atom_site_fract_x
_atom_site_fract_y
_atom_site_fract_z
_atom_site_U_iso_or_equiv
_atom_site_adp_type
_atom_site_occupancy
_atom_site_site_symmetry_order
_atom_site_calc_flag
_atom_site_refinement_flags_posn
_atom_site_refinement_flags_adp
_atom_site_refinement_flags_occupancy
_atom_site_disorder_assembly
_atom_site_disorder_group
Mn1 Mn 0.38454(11) 0.3913(4) 0.26746(6) 0.0262(5) Uani 0.442(7) 1 d . . P A 2
Mn2 Mn 0.36758(11) 0.3537(4) 0.26713(5) 0.0316(5) Uani 0.558(7) 1 d . . P A 1
O1 O 0.41354(12) 0.2383(9) 0.32104(13) 0.0595(9) Uani 1 1 d . . . . .
O2 O 0.38783(17) 0.5750(9) 0.36170(15) 0.0788(13) Uani 1 1 d . . . . .
O3 O 0.35794(13) 0.1660(8) 0.44824(14) 0.0643(10) Uani 1 1 d . . . . .
O4 O 0.48252(11) 0.6482(8) 0.45481(13) 0.0551(8) Uani 1 1 d . . . . .
O5 O 0.31770(12) 0.8507(8) 0.61154(14) 0.0605(9) Uani 1 1 d . . . . .
O6 O 0.44552(12) 1.3027(8) 0.62179(13) 0.0571(8) Uani 1 1 d . . . . .
O7 O 0.37883(14) 0.8558(7) 0.71017(13) 0.0603(9) Uani 1 1 d . . . . .
O8 O 0.36058(14) 1.2511(8) 0.74402(14) 0.0629(9) Uani 1 1 d . . . . .
O9 O 0.4406(2) 0.6036(14) 0.2537(3) 0.0483(18) Uani 0.442(7) 1 d . . P A -2
O10A O 0.3125(4) 0.243(4) 0.2861(6) 0.054(3) Uani 0.558(7) 1 d . . P A 1
O10B O 0.3255(5) 0.281(4) 0.2818(8) 0.049(3) Uani 0.442(7) 1 d . . P A 2
N1 N 0.42384(13) 0.3534(9) 0.44465(15) 0.0523(9) Uani 1 1 d . . . . .
N2 N 0.37997(13) 1.1107(9) 0.62664(15) 0.0525(9) Uani 1 1 d . . . . .
N3 N 0.4859(3) 0.966(2) 0.2705(4) 0.049(2) Uani 0.442(7) 1 d . . P A -2
N4A N 0.2847(4) -0.052(3) 0.3344(4) 0.058(3) Uani 0.558(7) 1 d . U P A 1
N4B N 0.2813(6) 0.033(4) 0.3186(6) 0.067(4) Uani 0.442(7) 1 d . U P A 2
C1 C 0.40883(16) 0.3606(10) 0.35928(16) 0.0498(10) Uani 1 1 d . . . . .
C2 C 0.43113(18) 0.2148(12) 0.40217(17) 0.0564(12) Uani 1 1 d . . . . .
H2A H 0.421019 0.017767 0.402195 0.068 Uiso 1 1 calc R U . . .
H2B H 0.462018 0.210605 0.401514 0.068 Uiso 1 1 calc R U . . .
C3 C 0.38656(16) 0.3259(10) 0.46263(17) 0.0512(10) Uani 1 1 d . . . . .
C4 C 0.44965(14) 0.5662(10) 0.46673(16) 0.0467(9) Uani 1 1 d . . . . .
C5 C 0.38992(14) 0.5311(10) 0.50268(16) 0.0478(10) Uani 1 1 d . . . . .
C6 C 0.42838(14) 0.6750(9) 0.50534(16) 0.0448(9) Uani 1 1 d . . . . .
C7 C 0.36157(15) 0.5877(10) 0.53273(17) 0.0503(10) Uani 1 1 d . . . . .
H7 H 0.335192 0.492290 0.530867 0.060 Uiso 1 1 calc R U . . .
C8 C 0.44191(14) 0.8768(9) 0.53817(16) 0.0459(9) Uani 1 1 d . . . . .
H8 H 0.468374 0.971042 0.539967 0.055 Uiso 1 1 calc R U . . .
C9 C 0.37465(15) 0.7931(10) 0.56555(16) 0.0479(10) Uani 1 1 d . . . . .
C10 C 0.41360(14) 0.9325(9) 0.56879(15) 0.0454(9) Uani 1 1 d . . . . .
C11 C 0.35247(15) 0.9089(10) 0.60276(18) 0.0501(10) Uani 1 1 d . . . . .
C12 C 0.41714(15) 1.1379(10) 0.60778(16) 0.0486(10) Uani 1 1 d . . . . .
C13 C 0.37096(18) 1.2800(11) 0.66514(19) 0.0554(11) Uani 1 1 d . . . . .
H13A H 0.343039 1.372389 0.655694 0.067 Uiso 1 1 calc R U . . .
H13B H 0.392674 1.430093 0.671465 0.067 Uiso 1 1 calc R U . . .
C14 C 0.37018(17) 1.1147(10) 0.71063(18) 0.0539(11) Uani 1 1 d . . . . .
C15 C 0.4606(3) 0.775(2) 0.2818(4) 0.046(2) Uani 0.442(7) 1 d . . P A -2
H15 H 0.457096 0.764186 0.313539 0.055 Uiso 0.442(7) 1 calc R U P A -2
C16 C 0.4896(6) 1.020(3) 0.2220(4) 0.065(3) Uani 0.442(7) 1 d . . P A -2
H16A H 0.478114 0.860083 0.202699 0.097 Uiso 0.442(7) 1 calc R U P A -2
H16B H 0.519629 1.046387 0.219524 0.097 Uiso 0.442(7) 1 calc R U P A -2
H16C H 0.473699 1.190870 0.211172 0.097 Uiso 0.442(7) 1 calc R U P A -2
C17 C 0.5065(4) 1.177(3) 0.3057(4) 0.056(3) Uani 0.442(7) 1 d . . P A -2
H17A H 0.490670 1.354944 0.301480 0.085 Uiso 0.442(7) 1 calc R U P A -2
H17B H 0.535850 1.209675 0.301254 0.085 Uiso 0.442(7) 1 calc R U P A -2
H17C H 0.506320 1.105153 0.337206 0.085 Uiso 0.442(7) 1 calc R U P A -2
C18A C 0.3152(7) 0.050(5) 0.3164(8) 0.055(5) Uani 0.558(7) 1 d . U P A 1
H18A H 0.342642 -0.026191 0.326815 0.066 Uiso 0.558(7) 1 calc R U P A 1
C18B C 0.3208(8) 0.089(7) 0.3101(8) 0.051(5) Uani 0.442(7) 1 d . U P A 2
H18B H 0.344590 -0.015846 0.325323 0.061 Uiso 0.442(7) 1 calc R U P A 2
C19A C 0.2408(4) 0.057(4) 0.3189(6) 0.089(5) Uani 0.558(7) 1 d . . P A 1
H19A H 0.238028 0.127636 0.286867 0.134 Uiso 0.558(7) 1 calc R U P A 1
H19B H 0.235114 0.210015 0.339610 0.134 Uiso 0.558(7) 1 calc R U P A 1
H19C H 0.220250 -0.095364 0.320070 0.134 Uiso 0.558(7) 1 calc R U P A 1
C19B C 0.2438(6) 0.185(5) 0.2959(8) 0.086(5) Uani 0.442(7) 1 d . . P A 2
H19D H 0.251484 0.380942 0.290642 0.128 Uiso 0.442(7) 1 calc R U P A 2
H19E H 0.221965 0.180747 0.315809 0.128 Uiso 0.442(7) 1 calc R U P A 2
H19F H 0.232801 0.096101 0.265845 0.128 Uiso 0.442(7) 1 calc R U P A 2
C20A C 0.2909(5) -0.245(3) 0.3725(5) 0.076(4) Uani 0.558(7) 1 d . U P A 1
H20A H 0.321093 -0.294625 0.380196 0.114 Uiso 0.558(7) 1 calc R U P A 1
H20B H 0.274190 -0.415934 0.363841 0.114 Uiso 0.558(7) 1 calc R U P A 1
H20C H 0.281758 -0.158051 0.399708 0.114 Uiso 0.558(7) 1 calc R U P A 1
C20B C 0.2773(10) -0.197(8) 0.3502(13) 0.130(11) Uani 0.442(7) 1 d . U P A 2
H20D H 0.258608 -0.341940 0.333918 0.194 Uiso 0.442(7) 1 calc R U P A 2
H20E H 0.265308 -0.126844 0.376903 0.194 Uiso 0.442(7) 1 calc R U P A 2
H20F H 0.305444 -0.278231 0.361322 0.194 Uiso 0.442(7) 1 calc R U P A 2

loop_
_atom_site_aniso_label
_atom_site_aniso_U_11
_atom_site_aniso_U_22
_atom_site_aniso_U_33
_atom_site_aniso_U_23
_atom_site_aniso_U_13
_atom_site_aniso_U_12
Mn1 0.0308(11) 0.0216(7) 0.0259(6) -0.0002(4) 0.0038(7) -0.0024(6)
Mn2 0.0423(12) 0.0248(6) 0.0272(5) 0.0019(4) 0.0046(6) 0.0007(6)
O1 0.069(2) 0.063(2) 0.0484(18) -0.0112(17) 0.0144(15) -0.0133(16)
O2 0.131(4) 0.049(2) 0.050(2) 0.0001(18) -0.002(2) 0.021(2)
O3 0.077(2) 0.049(2) 0.061(2) -0.0042(17) -0.0054(17) -0.0137(16)
O4 0.0626(19) 0.052(2) 0.0511(19) 0.0017(15) 0.0110(15) 0.0022(14)
O5 0.063(2) 0.062(2) 0.059(2) 0.0047(17) 0.0176(16) 0.0000(16)
O6 0.072(2) 0.0482(19) 0.0504(19) -0.0010(15) 0.0084(15) -0.0110(15)
O7 0.102(3) 0.0341(17) 0.0462(18) 0.0064(14) 0.0174(17) 0.0077(15)
O8 0.097(3) 0.0383(19) 0.060(2) 0.0001(16) 0.0308(19) -0.0008(16)
O9 0.057(4) 0.033(4) 0.057(4) -0.004(3) 0.014(3) -0.005(3)
O10A 0.049(7) 0.065(7) 0.049(5) -0.003(5) 0.009(5) 0.009(5)
O10B 0.042(8) 0.049(6) 0.059(6) 0.005(4) 0.014(6) 0.003(5)
N1 0.063(2) 0.043(2) 0.047(2) -0.0005(17) 0.0000(16) 0.0036(16)
N2 0.066(2) 0.048(2) 0.0444(19) 0.0030(17) 0.0125(17) 0.0023(17)
N3 0.047(5) 0.042(5) 0.057(6) 0.000(4) 0.003(4) -0.010(4)
N4A 0.058(5) 0.058(6) 0.061(5) -0.002(4) 0.016(4) -0.007(4)
N4B 0.076(7) 0.057(7) 0.072(8) -0.009(6) 0.023(6) -0.011(6)
C1 0.063(3) 0.044(2) 0.043(2) -0.0036(19) 0.0130(19) -0.0088(18)
C2 0.069(3) 0.051(3) 0.046(2) -0.005(2) 0.000(2) 0.012(2)
C3 0.066(3) 0.038(2) 0.046(2) 0.0039(18) -0.0013(19) -0.0011(18)
C4 0.057(2) 0.039(2) 0.042(2) 0.0023(17) 0.0039(17) 0.0037(17)
C5 0.057(2) 0.038(2) 0.045(2) 0.0050(18) -0.0001(17) -0.0001(16)
C6 0.053(2) 0.039(2) 0.041(2) 0.0025(17) 0.0023(16) 0.0033(16)
C7 0.057(2) 0.039(2) 0.053(3) 0.0062(19) 0.0035(19) -0.0038(17)
C8 0.054(2) 0.038(2) 0.045(2) 0.0021(17) 0.0031(17) -0.0011(15)
C9 0.056(2) 0.041(2) 0.045(2) 0.0042(18) 0.0059(18) -0.0007(17)
C10 0.057(2) 0.035(2) 0.041(2) 0.0053(17) 0.0010(17) -0.0015(16)
C11 0.058(3) 0.040(2) 0.052(2) 0.0060(19) 0.0078(19) 0.0037(17)
C12 0.063(3) 0.040(2) 0.041(2) 0.0083(18) 0.0053(18) -0.0018(18)
C13 0.076(3) 0.039(2) 0.055(3) 0.004(2) 0.019(2) 0.004(2)
C14 0.074(3) 0.038(2) 0.052(3) 0.003(2) 0.020(2) 0.0016(19)
C15 0.048(5) 0.045(5) 0.047(5) 0.003(4) 0.014(4) -0.005(4)
C16 0.078(9) 0.069(9) 0.044(6) 0.000(6) 0.000(6) -0.024(7)
C17 0.059(6) 0.056(7) 0.052(6) -0.008(5) 0.001(5) -0.009(5)
C18A 0.057(7) 0.050(8) 0.062(8) -0.002(5) 0.025(5) 0.002(5)
C18B 0.053(8) 0.055(8) 0.040(7) 0.000(6) -0.002(6) -0.011(6)
C19A 0.049(6) 0.120(14) 0.097(11) -0.014(9) 0.005(6) -0.002(7)
C19B 0.074(10) 0.089(14) 0.089(13) -0.017(10) 0.001(9) -0.018(9)
C20A 0.094(9) 0.070(8) 0.068(7) -0.018(7) 0.023(6) -0.042(7)
C20B 0.126(16) 0.126(17) 0.152(19) 0.032(15) 0.069(15) -0.022(13)

loop_
_atom_type_symbol
_atom_type_description
_atom_type_scat_dispersion_real
_atom_type_scat_dispersion_imag
_atom_type_scat_source
C C 0.0033 0.0016 'International Tables Vol C Tables 4.2.6.8 and 6.1.1.4'
H H 0.0000 0.0000 'International Tables Vol C Tables 4.2.6.8 and 6.1.1.4'
Mn Mn 0.3368 0.7283 'International Tables Vol C Tables 4.2.6.8 and 6.1.1.4'
N N 0.0061 0.0033 'International Tables Vol C Tables 4.2.6.8 and 6.1.1.4'
O O 0.0106 0.0060 'International Tables Vol C Tables 4.2.6.8 and 6.1.1.4'

loop_
_geom_angle_atom_site_label_1
_geom_angle_atom_site_label_2
_geom_angle_atom_site_label_3
_geom_angle
_geom_angle_site_symmetry_1
_geom_angle_site_symmetry_3
_geom_angle_publ_flag
O1 Mn1 O7 115.79(19) . 6_565 ?
O1 Mn1 O8 139.7(2) . 6_575 ?
O1 Mn1 O9 91.6(3) . . ?
O1 Mn1 O10B 94.3(6) . . ?
O7 Mn1 O9 94.7(3) 6_565 . ?
O7 Mn1 O10B 93.5(6) 6_565 . ?
O8 Mn1 O7 104.11(18) 6_575 6_565 ?
O8 Mn1 O9 79.3(3) 6_575 . ?
O8 Mn1 O10B 88.5(6) 6_575 . ?
O10B Mn1 O9 166.7(6) . . ?
O7 Mn2 O1 107.14(19) 6_565 . ?
O8 Mn2 O1 122.6(2) 6_575 . ?
O8 Mn2 O7 102.32(17) 6_575 6_565 ?
O8 Mn2 O10A 106.6(5) 6_575 . ?
O10A Mn2 O1 105.7(5) . . ?
O10A Mn2 O7 112.5(5) . 6_565 ?
C1 O1 Mn1 116.3(4) . . ?
C1 O1 Mn2 111.7(3) . . ?
C14 O7 Mn1 123.2(4) . 6_566 ?
C14 O7 Mn2 113.8(3) . 6_566 ?
C14 O8 Mn1 126.5(4) . 6_576 ?
C14 O8 Mn2 136.3(4) . 6_576 ?
C15 O9 Mn1 122.4(7) . . ?
C18A O10A Mn2 115.1(14) . . ?
C18B O10B Mn1 122.0(17) . . ?
C3 N1 C2 123.3(4) . . ?
C3 N1 C4 112.0(4) . . ?
C4 N1 C2 123.6(5) . . ?
C11 N2 C13 125.0(4) . . ?
C12 N2 C11 111.9(4) . . ?
C12 N2 C13 123.1(4) . . ?
C15 N3 C16 121.7(11) . . ?
C15 N3 C17 121.0(10) . . ?
C16 N3 C17 116.4(10) . . ?
C18A N4A C19A 119.2(17) . . ?
C18A N4A C20A 123.2(15) . . ?
C20A N4A C19A 117.2(13) . . ?
C18B N4B C19B 123(2) . . ?
C18B N4B C20B 116(2) . . ?
C20B N4B C19B 121(2) . . ?
O1 C1 C2 113.8(4) . . ?
O2 C1 O1 124.7(5) . . ?
O2 C1 C2 121.6(4) . . ?
N1 C2 C1 112.1(4) . . ?
N1 C2 H2A 109.2 . . ?
N1 C2 H2B 109.2 . . ?
C1 C2 H2A 109.2 . . ?
C1 C2 H2B 109.2 . . ?
H2A C2 H2B 107.9 . . ?
O3 C3 N1 125.3(5) . . ?
O3 C3 C5 128.7(5) . . ?
N1 C3 C5 106.1(4) . . ?
O4 C4 N1 124.8(5) . . ?
O4 C4 C6 128.4(4) . . ?
N1 C4 C6 106.7(4) . . ?
C6 C5 C3 107.8(4) . . ?
C7 C5 C3 130.0(4) . . ?
C7 C5 C6 122.2(4) . . ?
C5 C6 C4 107.2(4) . . ?
C8 C6 C4 129.3(4) . . ?
C8 C6 C5 123.5(5) . . ?
C5 C7 H7 122.6 . . ?
C9 C7 C5 114.8(4) . . ?
C9 C7 H7 122.6 . . ?
C6 C8 H8 122.8 . . ?
C6 C8 C10 114.5(4) . . ?
C10 C8 H8 122.8 . . ?
C7 C9 C10 122.9(5) . . ?
C7 C9 C11 129.5(4) . . ?
C10 C9 C11 107.6(4) . . ?
C8 C10 C9 122.1(4) . . ?
C8 C10 C12 129.5(4) . . ?
C9 C10 C12 108.3(4) . . ?
O5 C11 N2 124.8(5) . . ?
O5 C11 C9 129.1(5) . . ?
N2 C11 C9 106.0(4) . . ?
O6 C12 N2 124.3(5) . . ?
O6 C12 C10 129.5(5) . . ?
N2 C12 C10 106.2(4) . . ?
N2 C13 H13A 108.6 . . ?
N2 C13 H13B 108.6 . . ?
N2 C13 C14 114.5(4) . . ?
H13A C13 H13B 107.6 . . ?
C14 C13 H13A 108.6 . . ?
C14 C13 H13B 108.6 . . ?
O7 C14 C13 116.9(5) . . ?
O8 C14 O7 126.7(5) . . ?
O8 C14 C13 116.4(4) . . ?
O9 C15 N3 124.4(10) . . ?
O9 C15 H15 117.8 . . ?
N3 C15 H15 117.8 . . ?
N3 C16 H16A 109.5 . . ?
N3 C16 H16B 109.5 . . ?
N3 C16 H16C 109.5 . . ?
H16A C16 H16B 109.5 . . ?
H16A C16 H16C 109.5 . . ?
H16B C16 H16C 109.5 . . ?
N3 C17 H17A 109.5 . . ?
N3 C17 H17B 109.5 . . ?
N3 C17 H17C 109.5 . . ?
H17A C17 H17B 109.5 . . ?
H17A C17 H17C 109.5 . . ?
H17B C17 H17C 109.5 . . ?
O10A C18A N4A 127(2) . . ?
O10A C18A H18A 116.7 . . ?
N4A C18A H18A 116.7 . . ?
O10B C18B N4B 118(2) . . ?
O10B C18B H18B 120.8 . . ?
N4B C18B H18B 120.8 . . ?
N4A C19A H19A 109.5 . . ?
N4A C19A H19B 109.5 . . ?
N4A C19A H19C 109.5 . . ?
H19A C19A H19B 109.5 . . ?
H19A C19A H19C 109.5 . . ?
H19B C19A H19C 109.5 . . ?
N4B C19B H19D 109.5 . . ?
N4B C19B H19E 109.5 . . ?
N4B C19B H19F 109.5 . . ?
H19D C19B H19E 109.5 . . ?
H19D C19B H19F 109.5 . . ?
H19E C19B H19F 109.5 . . ?
N4A C20A H20A 109.5 . . ?
N4A C20A H20B 109.5 . . ?
N4A C20A H20C 109.5 . . ?
H20A C20A H20B 109.5 . . ?
H20A C20A H20C 109.5 . . ?
H20B C20A H20C 109.5 . . ?
N4B C20B H20D 109.5 . . ?
N4B C20B H20E 109.5 . . ?
N4B C20B H20F 109.5 . . ?
H20D C20B H20E 109.5 . . ?
H20D C20B H20F 109.5 . . ?
H20E C20B H20F 109.5 . . ?

loop_
_geom_bond_atom_site_label_1
_geom_bond_atom_site_label_2
_geom_bond_distance
_geom_bond_site_symmetry_2
_geom_bond_publ_flag
Mn1 O1 1.823(4) . ?
Mn1 O7 2.020(4) 6_565 ?
Mn1 O8 1.939(4) 6_575 ?
Mn1 O9 2.149(8) . ?
Mn1 O10B 2.067(11) . ?
Mn2 O1 2.033(4) . ?
Mn2 O7 2.015(4) 6_565 ?
Mn2 O8 1.993(4) 6_575 ?
Mn2 O10A 1.999(11) . ?
O1 C1 1.285(6) . ?
O2 C1 1.228(6) . ?
O3 C3 1.208(6) . ?
O4 C4 1.223(6) . ?
O5 C11 1.213(6) . ?
O6 C12 1.215(6) . ?
O7 C14 1.261(6) . ?
O8 C14 1.248(6) . ?
O9 C15 1.251(13) . ?
O10A C18A 1.26(3) . ?
O10B C18B 1.26(4) . ?
N1 C2 1.453(7) . ?
N1 C3 1.385(7) . ?
N1 C4 1.391(6) . ?
N2 C11 1.402(7) . ?
N2 C12 1.395(7) . ?
N2 C13 1.446(7) . ?
N3 C15 1.295(13) . ?
N3 C16 1.457(15) . ?
N3 C17 1.501(14) . ?
N4A C18A 1.28(2) . ?
N4A C19A 1.492(18) . ?
N4A C20A 1.43(2) . ?
N4B C18B 1.35(3) . ?
N4B C19B 1.46(3) . ?
N4B C20B 1.45(3) . ?
C1 C2 1.497(7) . ?
C2 H2A 0.9900 . ?
C2 H2B 0.9900 . ?
C3 C5 1.509(7) . ?
C4 C6 1.499(6) . ?
C5 C6 1.396(6) . ?
C5 C7 1.386(7) . ?
C6 C8 1.370(6) . ?
C7 H7 0.9500 . ?
C7 C9 1.379(7) . ?
C8 H8 0.9500 . ?
C8 C10 1.397(7) . ?
C9 C10 1.398(7) . ?
C9 C11 1.494(7) . ?
C10 C12 1.485(7) . ?
C13 H13A 0.9900 . ?
C13 H13B 0.9900 . ?
C13 C14 1.542(7) . ?
C15 H15 0.9500 . ?
C16 H16A 0.9800 . ?
C16 H16B 0.9800 . ?
C16 H16C 0.9800 . ?
C17 H17A 0.9800 . ?
C17 H17B 0.9800 . ?
C17 H17C 0.9800 . ?
C18A H18A 0.9500 . ?
C18B H18B 0.9500 . ?
C19A H19A 0.9800 . ?
C19A H19B 0.9800 . ?
C19A H19C 0.9800 . ?
C19B H19D 0.9800 . ?
C19B H19E 0.9800 . ?
C19B H19F 0.9800 . ?
C20A H20A 0.9800 . ?
C20A H20B 0.9800 . ?
C20A H20C 0.9800 . ?
C20B H20D 0.9800 . ?
C20B H20E 0.9800 . ?
C20B H20F 0.9800 . ?

loop_
_geom_torsion_atom_site_label_1
_geom_torsion_atom_site_label_2
_geom_torsion_atom_site_label_3
_geom_torsion_atom_site_label_4
_geom_torsion
_geom_torsion_site_symmetry_1
_geom_torsion_site_symmetry_2
_geom_torsion_site_symmetry_3
_geom_torsion_site_symmetry_4
_geom_torsion_publ_flag
Mn1 O1 C1 O2 -2.9(7) . . . . ?
Mn1 O1 C1 C2 176.3(4) . . . . ?
Mn1 O7 C14 O8 -6.3(8) 6_566 . . . ?
Mn1 O7 C14 C13 174.6(4) 6_566 . . . ?
Mn1 O8 C14 O7 131.7(5) 6_576 . . . ?
Mn1 O8 C14 C13 -49.1(7) 6_576 . . . ?
Mn1 O9 C15 N3 -158.6(9) . . . . ?
Mn1 O10B C18B N4B 178.4(16) . . . . ?
Mn2 O1 C1 O2 -19.5(7) . . . . ?
Mn2 O1 C1 C2 159.7(4) . . . . ?
Mn2 O7 C14 O8 8.8(8) 6_566 . . . ?
Mn2 O7 C14 C13 -170.4(4) 6_566 . . . ?
Mn2 O8 C14 O7 149.5(5) 6_576 . . . ?
Mn2 O8 C14 C13 -31.3(8) 6_576 . . . ?
Mn2 O10A C18A N4A 178.8(17) . . . . ?
O1 C1 C2 N1 -178.0(4) . . . . ?
O2 C1 C2 N1 1.2(8) . . . . ?
O3 C3 C5 C6 -178.5(5) . . . . ?
O3 C3 C5 C7 0.1(8) . . . . ?
O4 C4 C6 C5 174.8(5) . . . . ?
O4 C4 C6 C8 -4.9(8) . . . . ?
O7 Mn1 O1 C1 -163.8(3) 6_565 . . . ?
O8 Mn1 O1 C1 25.0(6) 6_575 . . . ?
O9 Mn1 O1 C1 100.2(4) . . . . ?
O10B Mn1 O1 C1 -67.8(7) . . . . ?
N1 C3 C5 C6 1.8(5) . . . . ?
N1 C3 C5 C7 -179.6(5) . . . . ?
N1 C4 C6 C5 -3.0(5) . . . . ?
N1 C4 C6 C8 177.2(4) . . . . ?
N2 C13 C14 O7 2.4(7) . . . . ?
N2 C13 C14 O8 -176.8(5) . . . . ?
C2 N1 C3 O3 7.6(8) . . . . ?
C2 N1 C3 C5 -172.7(4) . . . . ?
C2 N1 C4 O4 -4.8(7) . . . . ?
C2 N1 C4 C6 173.2(4) . . . . ?
C3 N1 C2 C1 77.5(6) . . . . ?
C3 N1 C4 O4 -173.6(4) . . . . ?
C3 N1 C4 C6 4.3(5) . . . . ?
C3 C5 C6 C4 0.8(5) . . . . ?
C3 C5 C6 C8 -179.5(4) . . . . ?
C3 C5 C7 C9 -179.3(4) . . . . ?
C4 N1 C2 C1 -90.1(6) . . . . ?
C4 N1 C3 O3 176.5(5) . . . . ?
C4 N1 C3 C5 -3.9(5) . . . . ?
C4 C6 C8 C10 178.6(4) . . . . ?
C5 C6 C8 C10 -1.1(6) . . . . ?
C5 C7 C9 C10 -0.6(7) . . . . ?
C5 C7 C9 C11 179.4(4) . . . . ?
C6 C5 C7 C9 -0.8(7) . . . . ?
C6 C8 C10 C9 -0.4(6) . . . . ?
C6 C8 C10 C12 -178.9(4) . . . . ?
C7 C5 C6 C4 -178.0(4) . . . . ?
C7 C5 C6 C8 1.8(7) . . . . ?
C7 C9 C10 C8 1.2(7) . . . . ?
C7 C9 C10 C12 -179.9(4) . . . . ?
C7 C9 C11 O5 -1.6(9) . . . . ?
C7 C9 C11 N2 179.3(5) . . . . ?
C8 C10 C12 O6 -0.2(8) . . . . ?
C8 C10 C12 N2 179.2(4) . . . . ?
C9 C10 C12 O6 -179.0(5) . . . . ?
C9 C10 C12 N2 0.5(5) . . . . ?
C10 C9 C11 O5 178.4(5) . . . . ?
C10 C9 C11 N2 -0.6(5) . . . . ?
C11 N2 C12 O6 178.5(4) . . . . ?
C11 N2 C12 C10 -0.9(5) . . . . ?
C11 N2 C13 C14 69.5(6) . . . . ?
C11 C9 C10 C8 -178.8(4) . . . . ?
C11 C9 C10 C12 0.1(5) . . . . ?
C12 N2 C11 O5 -178.1(5) . . . . ?
C12 N2 C11 C9 1.0(5) . . . . ?
C12 N2 C13 C14 -112.8(5) . . . . ?
C13 N2 C11 O5 -0.2(8) . . . . ?
C13 N2 C11 C9 178.9(4) . . . . ?
C13 N2 C12 O6 0.6(7) . . . . ?
C13 N2 C12 C10 -178.9(4) . . . . ?
C16 N3 C15 O9 7(2) . . . . ?
C17 N3 C15 O9 175.6(10) . . . . ?
C19A N4A C18A O10A 1(3) . . . . ?
C19B N4B C18B O10B 1(4) . . . . ?
C20A N4A C18A O10A -172.1(18) . . . . ?
C20B N4B C18B O10B 178(3) . . . . ?

loop_
_smtbx_masks_void_nr
_smtbx_masks_void_average_x
_smtbx_masks_void_average_y
_smtbx_masks_void_average_z
_smtbx_masks_void_volume
_smtbx_masks_void_count_electrons
_smtbx_masks_void_content
1 0.250 0.006 0.500 100.8 29.4 '3 H2O'
2 0.250 0.061 1.000 100.8 29.4 '3 H2O'
3 0.750 -0.366 0.000 100.8 29.4 '3 H2O'
4 0.750 -0.485 0.500 100.8 29.4 '3 H2O'
